data_4301944
loop_
_publ_author_name
'Yanling Guo'
'Wei Dou'
'Xiaoyan Zhou'
'Weisheng Liu'
'Wenwu Qin'
'Zhipeng Zang'
'Hongrui Zhang'
'Daqi Wang'

_publ_contact_author_address
; Department of Chemistry and State Key Laboratory 
  of Applied Organic Chemistry, 
  Lanzhou University, Lanzhou 210093, China 
  State Key Laboratory of Coordination Chemistry,
  Nanjing University, Nanjing 210093, China
;
_publ_contact_author_email ' liuws@lzu.edu.cn '
_publ_contact_author_fax ' +86-931-8912582 '
_publ_contact_author_name 'Weisheng Liu'
_publ_contact_author_phone ' +86-931-8915151 '
_publ_section_title
;
Influence of Conformational Flexibility on Self-Assembly and Luminescence
Properties of Lanthanide Coordination Polymers with Flexibleexo-Bidentate
Biphenol Derivatives
;
_journal_name_full 'Inorganic Chemistry'
_journal_page_first 3581
_journal_page_last 3590
_journal_paper_doi 10.1021/ic802060e
_journal_volume 48
_journal_year 2009
_chemical_formula_sum 'C46 H46 Br2 N5 Nd O17'
_chemical_formula_weight 1244.94
_chemical_name_systematic
; 
 ? 
;
_space_group_IT_number 14
_symmetry_cell_setting monoclinic
_symmetry_space_group_name_Hall '-P 2yn'
_symmetry_space_group_name_H-M 'P 1 21/n 1'
_atom_sites_solution_hydrogens geom
_atom_sites_solution_primary direct
_atom_sites_solution_secondary difmap
_audit_creation_method SHELXL-97
_cell_angle_alpha 90.00
_cell_angle_beta 92.657(11)
_cell_angle_gamma 90.00
_cell_formula_units_Z 4
_cell_length_a 13.013(7)
_cell_length_b 22.404(12)
_cell_length_c 18.865(10)
_cell_measurement_reflns_used 3292
_cell_measurement_temperature 293(2)
_cell_measurement_theta_max 18.36
_cell_measurement_theta_min 2.34
_cell_volume 5494(5)
_computing_cell_refinement 'Bruker SMART'
_computing_data_collection 'Bruker SMART'
_computing_data_reduction 'Bruker SAINT'
_computing_molecular_graphics 'Bruker SHELXTL'
_computing_publication_material 'Bruker SHELXTL'
_computing_structure_refinement 'SHELXL-97 (Sheldrick, 1997)'
_computing_structure_solution 'SHELXS-97 (Sheldrick, 1990)'
_diffrn_ambient_temperature 293(2)
_diffrn_measured_fraction_theta_full 0.997
_diffrn_measured_fraction_theta_max 0.997
_diffrn_measurement_device_type 'CCD area detector'
_diffrn_measurement_method 'phi and omega scans'
_diffrn_radiation_monochromator graphite
_diffrn_radiation_source 'fine-focus sealed tube'
_diffrn_radiation_type MoK\a
_diffrn_radiation_wavelength 0.71073
_diffrn_reflns_av_R_equivalents 0.1119
_diffrn_reflns_av_sigmaI/netI 0.1395
_diffrn_reflns_limit_h_max 15
_diffrn_reflns_limit_h_min -15
_diffrn_reflns_limit_k_max 26
_diffrn_reflns_limit_k_min -26
_diffrn_reflns_limit_l_max 20
_diffrn_reflns_limit_l_min -22
_diffrn_reflns_number 27494
_diffrn_reflns_theta_full 25.25
_diffrn_reflns_theta_max 25.25
_diffrn_reflns_theta_min 1.81
_exptl_absorpt_coefficient_mu 2.469
_exptl_absorpt_correction_T_max 0.7084
_exptl_absorpt_correction_T_min 0.6649
_exptl_absorpt_correction_type multi-scan
_exptl_absorpt_process_details SADABS
_exptl_crystal_colour PURPLE
_exptl_crystal_density_diffrn 1.505
_exptl_crystal_density_method 'not measured'
_exptl_crystal_description BLOCK
_exptl_crystal_F_000 2492
_exptl_crystal_size_max 0.28
_exptl_crystal_size_mid 0.16
_exptl_crystal_size_min 0.15
_refine_diff_density_max 0.902
_refine_diff_density_min -0.703
_refine_diff_density_rms 0.106
_refine_ls_extinction_method none
_refine_ls_goodness_of_fit_ref 1.020
_refine_ls_hydrogen_treatment constr
_refine_ls_matrix_type full
_refine_ls_number_parameters 644
_refine_ls_number_reflns 9921
_refine_ls_number_restraints 190
_refine_ls_restrained_S_all 1.031
_refine_ls_R_factor_all 0.1800
_refine_ls_R_factor_gt 0.0712
_refine_ls_shift/su_max 0.001
_refine_ls_shift/su_mean 0.000
_refine_ls_structure_factor_coef Fsqd
_refine_ls_weighting_details 'calc w=1/[\s^2^(Fo^2^)+(0.0850P)^2^+0.0000P] where P=(Fo^2^+2Fc^2^)/3'
_refine_ls_weighting_scheme calc
_refine_ls_wR_factor_gt 0.1642
_refine_ls_wR_factor_ref 0.2099
_reflns_number_gt 3861
_reflns_number_total 9921
_reflns_threshold_expression >2sigma(I)
_cod_data_source_file ic802060e_si_001_2.cif
_cod_data_source_block '[2]'
_cod_depositor_comments
;
The following automatic conversions were performed:
'_symmetry_cell_setting' value 'Monoclinic' changed to 'monoclinic'
according to '/home/saulius/struct/CIF-dictionaries/cif_core.dic'
dictionary named 'cif_core.dic' version 2.4.1 from
2010-06-29.

'_exptl_absorpt_correction_type' value 'MULTI-SCAN' changed
to 'multi-scan' according to
'/home/saulius/struct/CIF-dictionaries/cif_core.dic' dictionary named
'cif_core.dic' version 2.4.1 from
2010-06-29.

'_refine_ls_hydrogen_treatment' value 'CONSTR' changed to
'constr' according to '/home/saulius/struct/CIF-dictionaries/cif_core.dic'
dictionary named 'cif_core.dic' version 2.4.1 from 2010-06-29.

Automatic conversion script
Id: cif_fix_enum 1527 2010-12-29 10:47:43Z saulius 
;
_cod_database_code 4301944

loop_
_symmetry_equiv_pos_as_xyz
'x, y, z'
'-x+1/2, y+1/2, -z+1/2'
'-x, -y, -z'
'x-1/2, -y-1/2, z-1/2'

loop_
_atom_site_label
_atom_site_type_symbol
_atom_site_fract_x
_atom_site_fract_y
_atom_site_fract_z
_atom_site_U_iso_or_equiv
_atom_site_adp_type
_atom_site_occupancy
_atom_site_symmetry_multiplicity
_atom_site_calc_flag
_atom_site_refinement_flags
_atom_site_disorder_assembly
_atom_site_disorder_group
Nd1 Nd 1.11941(4) 0.11088(3) 0.62126(3) 0.0683(3) Uani 1 1 d . . .
Br1 Br 0.44036(11) 0.49997(7) 0.65318(8) 0.1144(5) Uani 1 1 d . A .
Br2 Br 1.06854(13) 0.33598(7) 0.61445(8) 0.1315(6) Uani 1 1 d . A .
C5 C 0.8502(12) 0.5515(7) 0.7953(7) 0.122(4) Uani 1 1 d U A .
H5 H 0.8434 0.5927 0.7982 0.146 Uiso 1 1 calc R A .
C4 C 0.9485(13) 0.5241(8) 0.8005(9) 0.150(5) Uani 1 1 d U A .
H4 H 1.0070 0.5462 0.8135 0.180 Uiso 1 1 calc R A .
C3 C 0.9551(14) 0.4656(8) 0.7861(9) 0.158(5) Uani 1 1 d U A .
H3 H 1.0207 0.4498 0.7822 0.189 Uiso 1 1 calc R A .
C2 C 0.8730(14) 0.4265(8) 0.7764(8) 0.149(5) Uani 1 1 d U A .
H2 H 0.8825 0.3856 0.7711 0.179 Uiso 1 1 calc R A .
C1 C 0.7693(12) 0.4540(6) 0.7752(7) 0.118(4) Uani 1 1 d U A .
H1 H 0.7101 0.4312 0.7675 0.141 Uiso 1 1 calc R A .
C6 C 0.7643(10) 0.5150(6) 0.7859(6) 0.090(3) Uani 1 1 d U A .
C7 C 0.6564(9) 0.5439(5) 0.7888(6) 0.083(3) Uani 1 1 d U A .
H7A H 0.6041 0.5149 0.7744 0.100 Uiso 1 1 calc R A .
H7B H 0.6444 0.5560 0.8371 0.100 Uiso 1 1 calc R A .
C8 C 0.5748(8) 0.6369(5) 0.7489(6) 0.061(3) Uani 1 1 d U A .
C9 C 0.5660(8) 0.6881(4) 0.6968(5) 0.066(3) Uani 1 1 d U A .
C10 C 0.4948(9) 0.7324(5) 0.7136(6) 0.083(3) Uani 1 1 d U A .
H10 H 0.4579 0.7297 0.7546 0.100 Uiso 1 1 calc R A .
C11 C 0.4810(10) 0.7803(5) 0.6673(7) 0.100(4) Uani 1 1 d U A .
H11 H 0.4349 0.8103 0.6783 0.120 Uiso 1 1 calc R A .
C12 C 0.5321(11) 0.7850(6) 0.6067(7) 0.106(4) Uani 1 1 d U A .
H12 H 0.5190 0.8169 0.5760 0.127 Uiso 1 1 calc R A .
C13 C 0.6033(10) 0.7426(5) 0.5909(6) 0.093(4) Uani 1 1 d U A .
H13 H 0.6394 0.7463 0.5497 0.112 Uiso 1 1 calc R A .
C14 C 0.6224(9) 0.6935(5) 0.6361(6) 0.075(3) Uani 1 1 d U A .
C15 C 0.7587(10) 0.6567(5) 0.5639(6) 0.090(3) Uani 1 1 d U A .
H15A H 0.7855 0.6970 0.5618 0.107 Uiso 1 1 calc R A .
H15B H 0.7207 0.6483 0.5196 0.107 Uiso 1 1 calc R A .
C16 C 0.8456(10) 0.6133(5) 0.5742(6) 0.093(4) Uani 1 1 d U A .
H16A H 0.8971 0.6203 0.5396 0.111 Uiso 1 1 calc R A .
H16B H 0.8778 0.6174 0.6214 0.111 Uiso 1 1 calc R A .
C17 C 0.8642(10) 0.5059(5) 0.5755(6) 0.085(3) Uani 1 1 d U A .
C18 C 0.9707(10) 0.5113(6) 0.5911(6) 0.098(4) Uani 1 1 d U A .
H18 H 1.0005 0.5490 0.5940 0.118 Uiso 1 1 calc R A .
C19 C 1.0318(10) 0.4607(6) 0.6023(6) 0.095(4) Uani 1 1 d U A .
H19 H 1.1017 0.4641 0.6140 0.114 Uiso 1 1 calc R A .
C20 C 0.9851(10) 0.4054(5) 0.5954(6) 0.092(3) Uani 1 1 d U A .
C21 C 0.8829(10) 0.3994(5) 0.5789(6) 0.082(3) Uani 1 1 d U A .
H21 H 0.8543 0.3615 0.5739 0.099 Uiso 1 1 calc R A .
C22 C 0.8205(9) 0.4499(5) 0.5694(5) 0.075(3) Uani 1 1 d U A .
C23 C 0.7062(10) 0.4423(5) 0.5553(6) 0.079(3) Uani 1 1 d U A .
C24 C 0.6380(10) 0.4708(5) 0.5991(6) 0.085(3) Uani 1 1 d U A .
H24 H 0.6636 0.4965 0.6343 0.102 Uiso 1 1 calc R A .
C25 C 0.5304(10) 0.4613(5) 0.5908(6) 0.096(3) Uani 1 1 d U A .
C26 C 0.4937(11) 0.4246(5) 0.5375(7) 0.098(4) Uani 1 1 d U A .
H26 H 0.4231 0.4189 0.5309 0.118 Uiso 1 1 calc R A .
C27 C 0.5592(11) 0.3960(5) 0.4935(7) 0.098(4) Uani 1 1 d U A .
H27 H 0.5335 0.3703 0.4583 0.118 Uiso 1 1 calc R A .
C28 C 0.6638(11) 0.4060(5) 0.5023(6) 0.087(3) Uani 1 1 d U A .
C29 C 0.7012(10) 0.3399(5) 0.4030(6) 0.101(4) Uani 1 1 d U A .
H29A H 0.6508 0.3601 0.3720 0.121 Uiso 1 1 calc R A .
H29B H 0.6694 0.3046 0.4221 0.121 Uiso 1 1 calc R A .
C30 C 0.7921(10) 0.3231(5) 0.3629(5) 0.097(4) Uani 1 1 d U A .
H30A H 0.7705 0.3035 0.3188 0.117 Uiso 1 1 calc R A .
H30B H 0.8315 0.3583 0.3518 0.117 Uiso 1 1 calc R A .
C31 C 0.9445(11) 0.2623(5) 0.3850(5) 0.079(3) Uani 1 1 d U A .
C32 C 0.9858(11) 0.2810(6) 0.3212(6) 0.101(4) Uani 1 1 d U A .
H32 H 0.9497 0.3083 0.2925 0.121 Uiso 1 1 calc R A .
C33 C 1.0767(13) 0.2601(6) 0.3011(7) 0.114(4) Uani 1 1 d U A .
H33 H 1.1029 0.2737 0.2590 0.137 Uiso 1 1 calc R A .
C34 C 1.1343(11) 0.2171(6) 0.3435(7) 0.115(4) Uani 1 1 d U A .
H34 H 1.1966 0.2019 0.3291 0.138 Uiso 1 1 calc R A .
C35 C 1.0918(10) 0.1989(5) 0.4083(6) 0.090(3) Uani 1 1 d U A .
H35 H 1.1271 0.1714 0.4373 0.108 Uiso 1 1 calc R A .
C36 C 1.0007(9) 0.2208(5) 0.4284(6) 0.078(3) Uani 1 1 d U A .
C37 C 0.9616(9) 0.1989(6) 0.4970(6) 0.090(4) Uani 1 1 d DU A .
C45 C 1.2904(9) 0.0362(7) 0.4913(9) 0.164 Uani 1 1 d DU B .
H45A H 1.3449 0.0633 0.5051 0.131 Uiso 1 1 calc R B .
H45B H 1.2888 0.0306 0.4408 0.131 Uiso 1 1 calc R B .
H45C H 1.3021 -0.0015 0.5145 0.131 Uiso 1 1 calc R B .
C46 C 0.189(2) 0.8771(9) 0.7158(13) 0.30(2) Uani 1 1 d D C .
H46A H 0.2014 0.9176 0.7305 0.363 Uiso 1 1 calc R C .
H46B H 0.2150 0.8503 0.7519 0.363 Uiso 1 1 calc R C .
H46C H 0.1159 0.8710 0.7083 0.363 Uiso 1 1 calc R C .
N1 N 0.6487(7) 0.5963(4) 0.7414(4) 0.079(3) Uani 1 1 d . A .
H1A H 0.6921 0.6008 0.7088 0.095 Uiso 1 1 calc R A .
N3 N 1.0107(8) -0.0055(5) 0.6026(5) 0.083(3) Uani 1 1 d . D .
N4 N 1.2672(10) 0.0661(5) 0.7309(7) 0.111(4) Uani 1 1 d . E .
N5 N 1.2505(9) 0.2210(6) 0.6174(8) 0.116(4) Uani 1 1 d . F .
O1 O 0.5138(5) 0.6326(3) 0.7988(4) 0.0729(19) Uani 1 1 d . . .
O2 O 0.6924(6) 0.6514(3) 0.6217(4) 0.088(2) Uani 1 1 d . A .
O3 O 0.8010(6) 0.5543(3) 0.5650(4) 0.090(2) Uani 1 1 d . A .
O4 O 0.7361(6) 0.3794(3) 0.4603(4) 0.093(2) Uani 1 1 d . A .
O5 O 0.8531(8) 0.2834(3) 0.4066(4) 0.102(3) Uani 1 1 d . A .
O6 O 1.0208(5) 0.1700(3) 0.5391(4) 0.086(2) Uani 1 1 d . A .
O7 O 0.9806(5) 0.0393(3) 0.5675(4) 0.080(2) Uani 1 1 d . D .
O8 O 0.9648(7) -0.0543(4) 0.5983(4) 0.108(3) Uani 1 1 d . D .
O9 O 1.0876(6) 0.0001(3) 0.6458(4) 0.096(2) Uani 1 1 d . D .
O10 O 1.1825(7) 0.0864(4) 0.7456(4) 0.097(3) Uani 1 1 d . E .
O11 O 1.3255(9) 0.0438(6) 0.7752(6) 0.186(6) Uani 1 1 d . E .
O12 O 1.2911(6) 0.0689(4) 0.6648(5) 0.118(3) Uani 1 1 d . E .
O13 O 1.2548(7) 0.1819(5) 0.5673(5) 0.116(3) Uani 1 1 d . F .
O14 O 1.2992(7) 0.2671(5) 0.6151(7) 0.148(4) Uani 1 1 d . F .
O15 O 1.1923(7) 0.2086(4) 0.6674(5) 0.103(3) Uani 1 1 d . F .
O16 O 1.1852(6) 0.0626(3) 0.5133(4) 0.101(3) Uani 1 1 d D B .
H6 H 1.1398 0.0616 0.4787 0.121 Uiso 1 1 d R B .
O17 O 0.2432(16) 0.8649(8) 0.6451(13) 0.339(16) Uani 1 1 d D C .
H17 H 0.2216 0.8883 0.6145 0.509 Uiso 1 1 calc R C .
N2A N 0.8737(17) 0.2185(13) 0.5233(14) 0.074(9) Uani 0.41(4) 1 d PDU G 2
N2 N 0.8611(11) 0.1897(14) 0.5033(13) 0.111(9) Uani 0.59(4) 1 d PDU G 1
C38 C 0.814(2) 0.1670(14) 0.5629(17) 0.126(7) Uani 0.59(4) 1 d PDU G 1
H38A H 0.8662 0.1603 0.6005 0.152 Uiso 0.59(4) 1 calc PR G 1
H38B H 0.7828 0.1288 0.5509 0.152 Uiso 0.59(4) 1 calc PR G 1
C38A C 0.843(4) 0.205(3) 0.5831(17) 0.158(9) Uani 0.41(4) 1 d PDU G 2
H38C H 0.8784 0.2299 0.6184 0.190 Uiso 0.41(4) 1 calc PR G 2
H38D H 0.8622 0.1639 0.5932 0.190 Uiso 0.41(4) 1 calc PR G 2
C39 C 0.6302(11) 0.1897(4) 0.5715(5) 0.179(6) Uani 1 1 d GU G .
H39 H 0.6232 0.1532 0.5484 0.215 Uiso 1 1 calc R . .
C40 C 0.5433(7) 0.2227(6) 0.5865(6) 0.159(5) Uani 1 1 d GU . .
H40 H 0.4782 0.2082 0.5734 0.191 Uiso 1 1 calc R . .
C41 C 0.5537(8) 0.2773(5) 0.6211(6) 0.163(5) Uani 1 1 d GU . .
H41 H 0.4956 0.2993 0.6311 0.196 Uiso 1 1 calc R . .
C42 C 0.6510(11) 0.2989(4) 0.6408(5) 0.167(5) Uani 1 1 d GU . .
H42 H 0.6580 0.3354 0.6639 0.200 Uiso 1 1 calc R . .
C43 C 0.7379(7) 0.2660(6) 0.6258(6) 0.165(5) Uani 1 1 d GU G .
H43 H 0.8030 0.2804 0.6390 0.198 Uiso 1 1 calc R . .
C44 C 0.7274(8) 0.2114(6) 0.5912(6) 0.136(4) Uani 1 1 d GU . .
H2A H 0.8478 0.2500 0.4947 0.164 Uiso 0.50 1 d PR G .
H2B H 0.8443 0.2141 0.4663 0.164 Uiso 0.50 1 d PR . .

loop_
_atom_site_aniso_label
_atom_site_aniso_U_11
_atom_site_aniso_U_22
_atom_site_aniso_U_33
_atom_site_aniso_U_23
_atom_site_aniso_U_13
_atom_site_aniso_U_12
Nd1 0.0591(4) 0.0806(4) 0.0638(4) -0.0118(3) -0.0147(3) 0.0025(3)
Br1 0.1057(11) 0.1287(12) 0.1079(11) 0.0139(9) -0.0056(9) 0.0047(9)
Br2 0.1267(13) 0.1506(14) 0.1158(12) 0.0206(10) -0.0096(10) 0.0328(11)
C5 0.116(7) 0.129(7) 0.121(8) 0.008(7) 0.011(7) 0.000(5)
C4 0.118(7) 0.180(8) 0.153(9) 0.008(8) 0.010(8) -0.006(7)
C3 0.143(8) 0.171(8) 0.159(10) 0.018(8) 0.009(8) 0.037(7)
C2 0.169(8) 0.136(7) 0.143(9) 0.005(8) 0.001(8) 0.043(6)
C1 0.150(9) 0.105(7) 0.097(10) 0.003(8) -0.015(9) 0.037(7)
C6 0.110(7) 0.101(7) 0.058(7) 0.007(7) 0.002(7) 0.011(6)
C7 0.102(7) 0.078(7) 0.070(7) 0.016(6) 0.002(7) 0.000(6)
C8 0.053(7) 0.066(6) 0.064(7) -0.001(5) -0.001(6) -0.018(5)
C9 0.061(7) 0.068(6) 0.069(6) 0.007(5) -0.003(5) -0.015(5)
C10 0.092(8) 0.074(7) 0.083(8) 0.006(6) -0.009(6) -0.002(6)
C11 0.108(10) 0.077(7) 0.113(10) 0.015(7) -0.022(7) -0.004(7)
C12 0.118(12) 0.094(9) 0.104(9) 0.026(8) -0.025(8) -0.012(7)
C13 0.125(11) 0.081(8) 0.073(7) 0.023(6) -0.010(7) -0.018(6)
C14 0.088(8) 0.068(6) 0.069(7) 0.010(5) 0.001(6) -0.024(6)
C15 0.116(10) 0.072(8) 0.083(8) -0.005(7) 0.025(8) -0.026(6)
C16 0.118(10) 0.069(7) 0.094(9) -0.009(7) 0.027(8) -0.028(6)
C17 0.108(8) 0.075(6) 0.071(7) -0.013(7) -0.015(7) -0.016(6)
C18 0.109(8) 0.096(7) 0.090(9) -0.035(8) 0.009(8) -0.029(7)
C19 0.075(8) 0.132(9) 0.079(8) -0.024(8) 0.009(7) -0.018(6)
C20 0.103(8) 0.102(8) 0.069(8) 0.005(7) -0.013(8) -0.005(7)
C21 0.100(7) 0.074(6) 0.072(7) -0.005(6) -0.005(7) -0.015(5)
C22 0.098(6) 0.072(6) 0.052(6) -0.012(6) -0.004(6) -0.010(5)
C23 0.108(6) 0.061(7) 0.066(7) 0.005(5) -0.025(6) -0.016(5)
C24 0.101(7) 0.075(7) 0.077(8) 0.003(6) -0.017(6) -0.006(6)
C25 0.112(7) 0.082(8) 0.089(8) 0.021(6) -0.041(7) -0.015(7)
C26 0.101(9) 0.090(9) 0.101(10) 0.006(7) -0.030(7) -0.012(7)
C27 0.105(9) 0.092(9) 0.095(9) -0.001(7) -0.039(7) -0.013(7)
C28 0.111(8) 0.074(8) 0.074(8) -0.005(6) -0.026(7) -0.009(7)
C29 0.145(11) 0.081(8) 0.071(8) -0.015(7) -0.057(7) 0.023(8)
C30 0.160(12) 0.081(8) 0.047(7) 0.001(6) -0.042(7) 0.014(8)
C31 0.118(10) 0.074(7) 0.044(6) -0.009(5) -0.015(6) -0.010(6)
C32 0.127(11) 0.113(10) 0.062(7) 0.001(7) -0.001(7) -0.029(8)
C33 0.153(13) 0.121(11) 0.069(8) -0.013(7) 0.018(8) -0.042(9)
C34 0.111(10) 0.135(12) 0.100(9) -0.035(8) 0.014(7) -0.021(8)
C35 0.095(8) 0.091(8) 0.083(8) -0.020(7) -0.005(6) -0.012(6)
C36 0.085(8) 0.071(7) 0.075(7) -0.006(5) -0.010(6) -0.008(6)
C37 0.061(7) 0.118(10) 0.090(8) 0.032(7) -0.008(6) 0.007(7)
C45 0.139 0.167 0.185 -0.023 0.001 0.004
C46 0.33(4) 0.110(15) 0.44(5) -0.03(2) -0.21(4) 0.102(19)
N1 0.086(7) 0.081(6) 0.071(6) 0.014(5) 0.010(5) -0.008(5)
N3 0.096(8) 0.081(8) 0.070(7) -0.022(6) -0.014(6) -0.005(7)
N4 0.110(10) 0.135(10) 0.083(9) -0.033(8) -0.043(9) 0.035(8)
N5 0.065(8) 0.130(12) 0.150(13) 0.024(10) -0.002(9) -0.029(8)
O1 0.073(5) 0.081(5) 0.065(5) 0.019(4) 0.002(4) -0.004(4)
O2 0.105(7) 0.078(5) 0.084(6) 0.012(4) 0.034(5) -0.004(5)
O3 0.093(6) 0.078(5) 0.100(6) -0.009(5) 0.003(5) -0.021(5)
O4 0.115(7) 0.085(5) 0.077(5) -0.018(4) -0.030(5) -0.008(5)
O5 0.141(8) 0.095(6) 0.067(5) 0.016(5) -0.017(5) 0.017(6)
O6 0.072(5) 0.093(5) 0.091(5) 0.008(4) -0.005(4) 0.008(4)
O7 0.084(5) 0.081(5) 0.074(5) -0.013(4) -0.027(4) -0.007(4)
O8 0.152(8) 0.076(5) 0.092(6) -0.005(5) -0.026(6) -0.019(6)
O9 0.098(6) 0.085(5) 0.100(6) -0.007(5) -0.036(5) 0.000(4)
O10 0.090(6) 0.117(6) 0.081(6) -0.023(5) -0.026(5) 0.028(5)
O11 0.157(10) 0.259(14) 0.134(9) -0.024(9) -0.074(8) 0.097(9)
O12 0.081(6) 0.177(9) 0.092(7) -0.020(7) -0.027(6) 0.031(6)
O13 0.100(7) 0.137(8) 0.112(7) -0.015(6) 0.009(6) -0.038(6)
O14 0.088(7) 0.122(8) 0.236(13) -0.020(8) 0.041(8) -0.029(6)
O15 0.084(6) 0.104(6) 0.123(7) -0.031(6) 0.016(6) -0.024(5)
O16 0.086(6) 0.146(7) 0.069(5) -0.036(5) -0.010(4) 0.010(5)
O17 0.27(2) 0.187(15) 0.53(4) -0.09(2) -0.24(3) 0.105(14)
N2A 0.069(12) 0.091(13) 0.064(12) 0.027(9) 0.010(8) 0.013(8)
N2 0.108(11) 0.119(11) 0.105(12) 0.023(9) 0.000(8) 0.007(8)
C38 0.128(9) 0.130(11) 0.122(11) 0.046(8) 0.009(9) -0.013(8)
C38A 0.148(8) 0.171(14) 0.156(14) 0.010(10) 0.010(10) 0.004(9)
C39 0.153(7) 0.216(9) 0.167(10) 0.001(8) -0.002(8) 0.022(7)
C40 0.149(7) 0.193(9) 0.135(9) 0.012(7) -0.003(7) 0.027(7)
C41 0.164(8) 0.174(9) 0.151(9) 0.040(7) 0.000(8) 0.012(7)
C42 0.178(8) 0.161(8) 0.165(10) 0.039(7) 0.036(8) -0.008(7)
C43 0.164(8) 0.168(8) 0.165(10) 0.039(7) 0.034(8) -0.002(7)
C44 0.142(7) 0.160(8) 0.109(8) 0.048(6) 0.028(7) -0.001(6)

loop_
_atom_type_symbol
_atom_type_description
_atom_type_scat_dispersion_real
_atom_type_scat_dispersion_imag
_atom_type_scat_source
C C 0.0033 0.0016 'International Tables Vol C Tables 4.2.6.8 and 6.1.1.4'
H H 0.0000 0.0000 'International Tables Vol C Tables 4.2.6.8 and 6.1.1.4'
N N 0.0061 0.0033 'International Tables Vol C Tables 4.2.6.8 and 6.1.1.4'
O O 0.0106 0.0060 'International Tables Vol C Tables 4.2.6.8 and 6.1.1.4'
Br Br -0.2901 2.4595 'International Tables Vol C Tables 4.2.6.8 and 6.1.1.4'
Nd Nd -0.1943 3.0179 'International Tables Vol C Tables 4.2.6.8 and 6.1.1.4'

loop_
_geom_angle_atom_site_label_1
_geom_angle_atom_site_label_2
_geom_angle_atom_site_label_3
_geom_angle
_geom_angle_site_symmetry_1
_geom_angle_site_symmetry_3
_geom_angle_publ_flag
O6 Nd1 O1 85.0(2) . 2_646 ?
O6 Nd1 O16 84.5(2) . . ?
O1 Nd1 O16 152.5(2) 2_646 . ?
O6 Nd1 O10 151.3(3) . . ?
O1 Nd1 O10 70.8(3) 2_646 . ?
O16 Nd1 O10 124.0(3) . . ?
O6 Nd1 O15 85.7(3) . . ?
O1 Nd1 O15 83.0(3) 2_646 . ?
O16 Nd1 O15 121.3(3) . . ?
O10 Nd1 O15 76.5(3) . . ?
O6 Nd1 O12 149.8(3) . . ?
O1 Nd1 O12 121.7(3) 2_646 . ?
O16 Nd1 O12 76.8(3) . . ?
O10 Nd1 O12 50.9(3) . . ?
O15 Nd1 O12 84.2(3) . . ?
O6 Nd1 O9 124.9(2) . . ?
O1 Nd1 O9 87.5(2) 2_646 . ?
O16 Nd1 O9 78.0(3) . . ?
O10 Nd1 O9 70.6(3) . . ?
O15 Nd1 O9 147.1(3) . . ?
O12 Nd1 O9 74.2(3) . . ?
O6 Nd1 O7 75.1(3) . . ?
O1 Nd1 O7 82.0(2) 2_646 . ?
O16 Nd1 O7 70.8(2) . . ?
O10 Nd1 O7 115.0(3) . . ?
O15 Nd1 O7 156.5(3) . . ?
O12 Nd1 O7 119.2(3) . . ?
O9 Nd1 O7 49.8(2) . . ?
O6 Nd1 O13 76.1(3) . . ?
O1 Nd1 O13 129.8(3) 2_646 . ?
O16 Nd1 O13 71.5(3) . . ?
O10 Nd1 O13 107.4(3) . . ?
O15 Nd1 O13 50.0(3) . . ?
O12 Nd1 O13 75.6(3) . . ?
O9 Nd1 O13 141.0(3) . . ?
O7 Nd1 O13 134.0(3) . . ?
O6 Nd1 N4 165.7(3) . . ?
O1 Nd1 N4 95.5(3) 2_646 . ?
O16 Nd1 N4 100.9(3) . . ?
O10 Nd1 N4 24.7(3) . . ?
O15 Nd1 N4 80.2(3) . . ?
O12 Nd1 N4 26.2(3) . . ?
O9 Nd1 N4 69.4(3) . . ?
O7 Nd1 N4 119.2(3) . . ?
O13 Nd1 N4 92.9(4) . . ?
O6 Nd1 N3 99.9(3) . . ?
O1 Nd1 N3 84.2(2) 2_646 . ?
O16 Nd1 N3 72.7(3) . . ?
O10 Nd1 N3 93.0(3) . . ?
O15 Nd1 N3 165.5(3) . . ?
O12 Nd1 N3 96.9(3) . . ?
O9 Nd1 N3 25.0(2) . . ?
O7 Nd1 N3 24.8(2) . . ?
O13 Nd1 N3 144.2(3) . . ?
N4 Nd1 N3 94.4(3) . . ?
O6 Nd1 N5 79.4(3) . . ?
O1 Nd1 N5 106.0(4) 2_646 . ?
O16 Nd1 N5 96.9(4) . . ?
O10 Nd1 N5 92.3(3) . . ?
O15 Nd1 N5 24.6(3) . . ?
O12 Nd1 N5 79.6(3) . . ?
O9 Nd1 N5 153.8(3) . . ?
O7 Nd1 N5 152.5(3) . . ?
O13 Nd1 N5 25.4(3) . . ?
N4 Nd1 N5 86.7(3) . . ?
N3 Nd1 N5 169.6(4) . . ?
C6 C5 C4 118.3(15) . . ?
C6 C5 H5 120.9 . . ?
C4 C5 H5 120.9 . . ?
C3 C4 C5 118.3(18) . . ?
C3 C4 H4 120.9 . . ?
C5 C4 H4 120.9 . . ?
C4 C3 C2 126.0(19) . . ?
C4 C3 H3 117.0 . . ?
C2 C3 H3 117.0 . . ?
C3 C2 C1 115.7(16) . . ?
C3 C2 H2 122.1 . . ?
C1 C2 H2 122.1 . . ?
C6 C1 C2 117.2(15) . . ?
C6 C1 H1 121.4 . . ?
C2 C1 H1 121.4 . . ?
C1 C6 C5 123.8(14) . . ?
C1 C6 C7 117.8(12) . . ?
C5 C6 C7 118.4(12) . . ?
N1 C7 C6 110.2(9) . . ?
N1 C7 H7A 109.6 . . ?
C6 C7 H7A 109.6 . . ?
N1 C7 H7B 109.6 . . ?
C6 C7 H7B 109.6 . . ?
H7A C7 H7B 108.1 . . ?
O1 C8 N1 120.5(10) . . ?
O1 C8 C9 120.8(10) . . ?
N1 C8 C9 118.7(10) . . ?
C14 C9 C10 120.3(11) . . ?
C14 C9 C8 125.0(10) . . ?
C10 C9 C8 114.8(10) . . ?
C11 C10 C9 118.0(12) . . ?
C11 C10 H10 121.0 . . ?
C9 C10 H10 121.0 . . ?
C12 C11 C10 122.4(14) . . ?
C12 C11 H11 118.8 . . ?
C10 C11 H11 118.8 . . ?
C11 C12 C13 119.7(14) . . ?
C11 C12 H12 120.2 . . ?
C13 C12 H12 120.2 . . ?
C12 C13 C14 120.8(13) . . ?
C12 C13 H13 119.6 . . ?
C14 C13 H13 119.6 . . ?
O2 C14 C9 119.5(10) . . ?
O2 C14 C13 121.8(11) . . ?
C9 C14 C13 118.7(12) . . ?
O2 C15 C16 109.2(10) . . ?
O2 C15 H15A 109.8 . . ?
C16 C15 H15A 109.8 . . ?
O2 C15 H15B 109.8 . . ?
C16 C15 H15B 109.8 . . ?
H15A C15 H15B 108.3 . . ?
O3 C16 C15 106.3(10) . . ?
O3 C16 H16A 110.5 . . ?
C15 C16 H16A 110.5 . . ?
O3 C16 H16B 110.5 . . ?
C15 C16 H16B 110.5 . . ?
H16A C16 H16B 108.7 . . ?
O3 C17 C22 117.8(11) . . ?
O3 C17 C18 122.7(11) . . ?
C22 C17 C18 119.6(12) . . ?
C19 C18 C17 120.7(12) . . ?
C19 C18 H18 119.7 . . ?
C17 C18 H18 119.7 . . ?
C20 C19 C18 118.0(12) . . ?
C20 C19 H19 121.0 . . ?
C18 C19 H19 121.0 . . ?
C21 C20 C19 122.1(12) . . ?
C21 C20 Br2 120.1(10) . . ?
C19 C20 Br2 117.8(10) . . ?
C20 C21 C22 120.4(11) . . ?
C20 C21 H21 119.8 . . ?
C22 C21 H21 119.8 . . ?
C17 C22 C21 119.3(11) . . ?
C17 C22 C23 121.1(11) . . ?
C21 C22 C23 119.6(10) . . ?
C28 C23 C24 117.0(12) . . ?
C28 C23 C22 123.4(12) . . ?
C24 C23 C22 119.6(10) . . ?
C23 C24 C25 121.3(12) . . ?
C23 C24 H24 119.4 . . ?
C25 C24 H24 119.4 . . ?
C26 C25 C24 118.7(13) . . ?
C26 C25 Br1 121.5(10) . . ?
C24 C25 Br1 119.8(9) . . ?
C25 C26 C27 121.2(13) . . ?
C25 C26 H26 119.4 . . ?
C27 C26 H26 119.4 . . ?
C26 C27 C28 119.2(13) . . ?
C26 C27 H27 120.4 . . ?
C28 C27 H27 120.4 . . ?
C27 C28 C23 122.7(14) . . ?
C27 C28 O4 123.3(11) . . ?
C23 C28 O4 114.0(12) . . ?
O4 C29 C30 107.8(10) . . ?
O4 C29 H29A 110.2 . . ?
C30 C29 H29A 110.2 . . ?
O4 C29 H29B 110.2 . . ?
C30 C29 H29B 110.2 . . ?
H29A C29 H29B 108.5 . . ?
O5 C30 C29 107.5(10) . . ?
O5 C30 H30A 110.2 . . ?
C29 C30 H30A 110.2 . . ?
O5 C30 H30B 110.2 . . ?
C29 C30 H30B 110.2 . . ?
H30A C30 H30B 108.5 . . ?
O5 C31 C32 121.9(12) . . ?
O5 C31 C36 119.3(11) . . ?
C32 C31 C36 118.8(13) . . ?
C33 C32 C31 121.0(15) . . ?
C33 C32 H32 119.5 . . ?
C31 C32 H32 119.5 . . ?
C32 C33 C34 121.3(14) . . ?
C32 C33 H33 119.3 . . ?
C34 C33 H33 119.3 . . ?
C35 C34 C33 117.0(14) . . ?
C35 C34 H34 121.5 . . ?
C33 C34 H34 121.5 . . ?
C36 C35 C34 121.1(13) . . ?
C36 C35 H35 119.5 . . ?
C34 C35 H35 119.5 . . ?
C35 C36 C31 120.7(12) . . ?
C35 C36 C37 117.4(11) . . ?
C31 C36 C37 121.8(11) . . ?
O6 C37 C36 119.4(10) . . ?
C8 N1 C7 120.3(10) . . ?
C8 N1 H1A 119.8 . . ?
C7 N1 H1A 119.8 . . ?
O8 N3 O7 122.1(10) . . ?
O8 N3 O9 119.3(11) . . ?
O7 N3 O9 118.6(10) . . ?
O8 N3 Nd1 177.0(8) . . ?
O7 N3 Nd1 59.8(5) . . ?
O9 N3 Nd1 58.8(6) . . ?
O11 N4 O10 122.3(14) . . ?
O11 N4 O12 120.7(13) . . ?
O10 N4 O12 117.0(11) . . ?
O11 N4 Nd1 175.5(10) . . ?
O10 N4 Nd1 58.0(6) . . ?
O12 N4 Nd1 59.1(6) . . ?
O14 N5 O15 123.0(16) . . ?
O14 N5 O13 120.7(15) . . ?
O15 N5 O13 116.4(12) . . ?
O14 N5 Nd1 176.8(9) . . ?
O15 N5 Nd1 56.1(7) . . ?
O13 N5 Nd1 60.3(7) . . ?
C8 O1 Nd1 168.9(6) . 2_656 ?
C14 O2 C15 122.4(9) . . ?
C17 O3 C16 118.1(9) . . ?
C28 O4 C29 119.2(9) . . ?
C31 O5 C30 120.9(10) . . ?
C37 O6 Nd1 174.9(7) . . ?
N3 O7 Nd1 95.4(6) . . ?
N3 O9 Nd1 96.2(7) . . ?
N4 O10 Nd1 97.3(8) . . ?
N4 O12 Nd1 94.7(7) . . ?
N5 O13 Nd1 94.3(8) . . ?
N5 O15 Nd1 99.3(9) . . ?
C45 O16 Nd1 135.9(7) . . ?
C45 O16 H6 111.5 . . ?
Nd1 O16 H6 112.5 . . ?
C38A N2A H2A 125.2 . . ?
C38A N2A H2B 136.7 . . ?
H2A N2A H2B 54.8 . . ?
C38 N2 H2A 113.3 . . ?
C38 N2 H2B 137.7 . . ?
H2A N2 H2B 44.7 . . ?
N2 C38 C44 112.4(17) . . ?
N2 C38 H38A 109.1 . . ?
C44 C38 H38A 109.1 . . ?
N2 C38 H38B 109.1 . . ?
C44 C38 H38B 109.1 . . ?
H38A C38 H38B 107.9 . . ?
N2A C38A C44 115(3) . . ?
N2A C38A H38C 108.5 . . ?
C44 C38A H38C 108.5 . . ?
N2A C38A H38D 108.5 . . ?
C44 C38A H38D 108.5 . . ?
H38C C38A H38D 107.5 . . ?
C40 C39 C44 120.0 . . ?
C40 C39 H39 120.0 . . ?
C44 C39 H39 120.0 . . ?
C41 C40 C39 120.0 . . ?
C41 C40 H40 120.0 . . ?
C39 C40 H40 120.0 . . ?
C42 C41 C40 120.0 . . ?
C42 C41 H41 120.0 . . ?
C40 C41 H41 120.0 . . ?
C41 C42 C43 120.0 . . ?
C41 C42 H42 120.0 . . ?
C43 C42 H42 120.0 . . ?
C44 C43 C42 120.0 . . ?
C44 C43 H43 120.0 . . ?
C42 C43 H43 120.0 . . ?
C43 C44 C39 120.0 . . ?
C43 C44 C38A 93(3) . . ?
C39 C44 C38A 146(3) . . ?
C43 C44 C38 130.0(17) . . ?
C39 C44 C38 109.8(17) . . ?
C38A C44 C38 37.0(19) . . ?

loop_
_geom_bond_atom_site_label_1
_geom_bond_atom_site_label_2
_geom_bond_distance
_geom_bond_site_symmetry_2
_geom_bond_publ_flag
Nd1 O6 2.371(7) . ?
Nd1 O1 2.399(7) 2_646 ?
Nd1 O16 2.493(7) . ?
Nd1 O10 2.510(8) . ?
Nd1 O15 2.524(8) . ?
Nd1 O12 2.526(8) . ?
Nd1 O9 2.563(7) . ?
Nd1 O7 2.586(6) . ?
Nd1 O13 2.615(9) . ?
Nd1 N4 2.935(12) . ?
Nd1 N3 2.979(11) . ?
Nd1 N5 3.002(14) . ?
Br1 C25 1.906(14) . ?
Br2 C20 1.921(12) . ?
C5 C6 1.390(16) . ?
C5 C4 1.418(18) . ?
C5 H5 0.9300 . ?
C4 C3 1.34(2) . ?
C4 H4 0.9300 . ?
C3 C2 1.39(2) . ?
C3 H3 0.9300 . ?
C2 C1 1.483(19) . ?
C2 H2 0.9300 . ?
C1 C6 1.385(15) . ?
C1 H1 0.9300 . ?
C6 C7 1.549(15) . ?
C7 N1 1.478(11) . ?
C7 H7A 0.9700 . ?
C7 H7B 0.9700 . ?
C8 O1 1.263(11) . ?
C8 N1 1.337(12) . ?
C8 C9 1.512(13) . ?
C9 C14 1.393(13) . ?
C9 C10 1.404(13) . ?
C10 C11 1.392(14) . ?
C10 H10 0.9300 . ?
C11 C12 1.352(16) . ?
C11 H11 0.9300 . ?
C12 C13 1.369(17) . ?
C12 H12 0.9300 . ?
C13 C14 1.408(14) . ?
C13 H13 0.9300 . ?
C14 O2 1.347(12) . ?
C15 O2 1.426(12) . ?
C15 C16 1.496(15) . ?
C15 H15A 0.9700 . ?
C15 H15B 0.9700 . ?
C16 O3 1.450(11) . ?
C16 H16A 0.9700 . ?
C16 H16B 0.9700 . ?
C17 O3 1.371(13) . ?
C17 C22 1.380(14) . ?
C17 C18 1.409(15) . ?
C18 C19 1.394(15) . ?
C18 H18 0.9300 . ?
C19 C20 1.384(15) . ?
C19 H19 0.9300 . ?
C20 C21 1.358(15) . ?
C21 C22 1.400(14) . ?
C21 H21 0.9300 . ?
C22 C23 1.508(15) . ?
C23 C28 1.383(14) . ?
C23 C24 1.395(15) . ?
C24 C25 1.417(15) . ?
C24 H24 0.9300 . ?
C25 C26 1.369(15) . ?
C26 C27 1.375(16) . ?
C26 H26 0.9300 . ?
C27 C28 1.382(16) . ?
C27 H27 0.9300 . ?
C28 O4 1.393(14) . ?
C29 O4 1.453(11) . ?
C29 C30 1.482(15) . ?
C29 H29A 0.9700 . ?
C29 H29B 0.9700 . ?
C30 O5 1.428(11) . ?
C30 H30A 0.9700 . ?
C30 H30B 0.9700 . ?
C31 O5 1.359(13) . ?
C31 C32 1.403(15) . ?
C31 C36 1.420(14) . ?
C32 C33 1.343(17) . ?
C32 H32 0.9300 . ?
C33 C34 1.440(18) . ?
C33 H33 0.9300 . ?
C34 C35 1.427(16) . ?
C34 H34 0.9300 . ?
C35 C36 1.353(15) . ?
C35 H35 0.9300 . ?
C36 C37 1.496(15) . ?
C37 O6 1.259(11) . ?
C45 O16 1.565(9) . ?
C45 H45A 0.9600 . ?
C45 H45B 0.9600 . ?
C45 H45C 0.9600 . ?
C46 O17 1.564(10) . ?
C46 H46A 0.9600 . ?
C46 H46B 0.9600 . ?
C46 H46C 0.9600 . ?
N1 H1A 0.8600 . ?
N3 O8 1.248(10) . ?
N3 O7 1.255(10) . ?
N3 O9 1.266(10) . ?
N4 O11 1.210(12) . ?
N4 O10 1.236(12) . ?
N4 O12 1.301(13) . ?
N5 O14 1.214(12) . ?
N5 O15 1.267(13) . ?
N5 O13 1.292(14) . ?
O1 Nd1 2.399(7) 2_656 ?
O16 H6 0.8601 . ?
O17 H17 0.8200 . ?
N2A C38A 1.25(4) . ?
N2A H2A 0.9418 . ?
N2A H2B 1.1284 . ?
N2 C38 1.40(3) . ?
N2 H2B 0.9052 . ?
C38 C44 1.61(3) . ?
C38 H38A 0.9700 . ?
C38 H38B 0.9700 . ?
C38A C44 1.52(4) . ?
C38A H38C 0.9700 . ?
C38A H38D 0.9700 . ?
C39 C40 1.3900 . ?
C39 C44 1.3900 . ?
C39 H39 0.9300 . ?
C40 C41 1.3900 . ?
C40 H40 0.9300 . ?
C41 C42 1.3900 . ?
C41 H41 0.9300 . ?
C42 C43 1.3900 . ?
C42 H42 0.9300 . ?
C43 C44 1.3900 . ?
C43 H43 0.9300 . ?

loop_
_geom_torsion_atom_site_label_1
_geom_torsion_atom_site_label_2
_geom_torsion_atom_site_label_3
_geom_torsion_atom_site_label_4
_geom_torsion
_geom_torsion_site_symmetry_1
_geom_torsion_site_symmetry_2
_geom_torsion_site_symmetry_3
_geom_torsion_site_symmetry_4
_geom_torsion_publ_flag
C6 C5 C4 C3 9(2) . . . . ?
C5 C4 C3 C2 -10(3) . . . . ?
C4 C3 C2 C1 6(3) . . . . ?
C3 C2 C1 C6 -2(2) . . . . ?
C2 C1 C6 C5 2(2) . . . . ?
C2 C1 C6 C7 -176.7(11) . . . . ?
C4 C5 C6 C1 -6(2) . . . . ?
C4 C5 C6 C7 173.1(12) . . . . ?
C1 C6 C7 N1 -130.4(11) . . . . ?
C5 C6 C7 N1 50.7(14) . . . . ?
O1 C8 C9 C14 -173.1(9) . . . . ?
N1 C8 C9 C14 7.2(14) . . . . ?
O1 C8 C9 C10 7.2(13) . . . . ?
N1 C8 C9 C10 -172.5(9) . . . . ?
C14 C9 C10 C11 1.5(15) . . . . ?
C8 C9 C10 C11 -178.7(9) . . . . ?
C9 C10 C11 C12 1.1(17) . . . . ?
C10 C11 C12 C13 -3(2) . . . . ?
C11 C12 C13 C14 1.4(19) . . . . ?
C10 C9 C14 O2 178.2(9) . . . . ?
C8 C9 C14 O2 -1.5(15) . . . . ?
C10 C9 C14 C13 -2.6(15) . . . . ?
C8 C9 C14 C13 177.7(9) . . . . ?
C12 C13 C14 O2 -179.7(11) . . . . ?
C12 C13 C14 C9 1.2(17) . . . . ?
O2 C15 C16 O3 68.8(11) . . . . ?
O3 C17 C18 C19 179.2(11) . . . . ?
C22 C17 C18 C19 -1.8(18) . . . . ?
C17 C18 C19 C20 2.0(18) . . . . ?
C18 C19 C20 C21 -0.6(19) . . . . ?
C18 C19 C20 Br2 -177.7(9) . . . . ?
C19 C20 C21 C22 -1.1(19) . . . . ?
Br2 C20 C21 C22 176.0(8) . . . . ?
O3 C17 C22 C21 179.2(10) . . . . ?
C18 C17 C22 C21 0.1(17) . . . . ?
O3 C17 C22 C23 -3.2(16) . . . . ?
C18 C17 C22 C23 177.8(10) . . . . ?
C20 C21 C22 C17 1.3(17) . . . . ?
C20 C21 C22 C23 -176.4(11) . . . . ?
C17 C22 C23 C28 129.9(11) . . . . ?
C21 C22 C23 C28 -52.5(15) . . . . ?
C17 C22 C23 C24 -52.8(15) . . . . ?
C21 C22 C23 C24 124.9(11) . . . . ?
C28 C23 C24 C25 2.1(16) . . . . ?
C22 C23 C24 C25 -175.4(9) . . . . ?
C23 C24 C25 C26 -1.8(16) . . . . ?
C23 C24 C25 Br1 178.7(8) . . . . ?
C24 C25 C26 C27 1.6(17) . . . . ?
Br1 C25 C26 C27 -178.9(9) . . . . ?
C25 C26 C27 C28 -1.8(19) . . . . ?
C26 C27 C28 C23 2.3(18) . . . . ?
C26 C27 C28 O4 -179.7(11) . . . . ?
C24 C23 C28 C27 -2.4(16) . . . . ?
C22 C23 C28 C27 175.0(10) . . . . ?
C24 C23 C28 O4 179.5(9) . . . . ?
C22 C23 C28 O4 -3.2(15) . . . . ?
O4 C29 C30 O5 71.5(11) . . . . ?
O5 C31 C32 C33 179.4(11) . . . . ?
C36 C31 C32 C33 0.3(17) . . . . ?
C31 C32 C33 C34 1(2) . . . . ?
C32 C33 C34 C35 -1.4(19) . . . . ?
C33 C34 C35 C36 0.6(17) . . . . ?
C34 C35 C36 C31 0.6(16) . . . . ?
C34 C35 C36 C37 179.6(10) . . . . ?
O5 C31 C36 C35 179.8(10) . . . . ?
C32 C31 C36 C35 -1.0(15) . . . . ?
O5 C31 C36 C37 0.9(15) . . . . ?
C32 C31 C36 C37 -180.0(10) . . . . ?
C35 C36 C37 O6 12.6(16) . . . . ?
C31 C36 C37 O6 -168.5(10) . . . . ?
O1 C8 N1 C7 3.6(14) . . . . ?
C9 C8 N1 C7 -176.7(8) . . . . ?
C6 C7 N1 C8 -162.3(9) . . . . ?
O6 Nd1 N3 O8 -130(16) . . . . ?
O1 Nd1 N3 O8 -46(16) 2_646 . . . ?
O16 Nd1 N3 O8 149(16) . . . . ?
O10 Nd1 N3 O8 25(16) . . . . ?
O15 Nd1 N3 O8 -18(16) . . . . ?
O12 Nd1 N3 O8 76(16) . . . . ?
O9 Nd1 N3 O8 51(15) . . . . ?
O7 Nd1 N3 O8 -129(16) . . . . ?
O13 Nd1 N3 O8 151(15) . . . . ?
N4 Nd1 N3 O8 49(16) . . . . ?
N5 Nd1 N3 O8 145(15) . . . . ?
O6 Nd1 N3 O7 -0.4(6) . . . . ?
O1 Nd1 N3 O7 83.4(6) 2_646 . . . ?
O16 Nd1 N3 O7 -81.4(6) . . . . ?
O10 Nd1 N3 O7 153.8(6) . . . . ?
O15 Nd1 N3 O7 111.2(12) . . . . ?
O12 Nd1 N3 O7 -155.3(6) . . . . ?
O9 Nd1 N3 O7 179.9(10) . . . . ?
O13 Nd1 N3 O7 -80.3(8) . . . . ?
N4 Nd1 N3 O7 178.5(6) . . . . ?
N5 Nd1 N3 O7 -85.6(18) . . . . ?
O6 Nd1 N3 O9 179.6(6) . . . . ?
O1 Nd1 N3 O9 -96.5(6) 2_646 . . . ?
O16 Nd1 N3 O9 98.6(6) . . . . ?
O10 Nd1 N3 O9 -26.1(7) . . . . ?
O15 Nd1 N3 O9 -68.7(14) . . . . ?
O12 Nd1 N3 O9 24.8(7) . . . . ?
O7 Nd1 N3 O9 -179.9(10) . . . . ?
O13 Nd1 N3 O9 99.7(7) . . . . ?
N4 Nd1 N3 O9 -1.4(7) . . . . ?
N5 Nd1 N3 O9 94.4(18) . . . . ?
O6 Nd1 N4 O11 -176(14) . . . . ?
O1 Nd1 N4 O11 93(15) 2_646 . . . ?
O16 Nd1 N4 O11 -65(15) . . . . ?
O10 Nd1 N4 O11 96(15) . . . . ?
O15 Nd1 N4 O11 174(15) . . . . ?
O12 Nd1 N4 O11 -89(14) . . . . ?
O9 Nd1 N4 O11 7(14) . . . . ?
O7 Nd1 N4 O11 9(15) . . . . ?
O13 Nd1 N4 O11 -137(15) . . . . ?
N3 Nd1 N4 O11 8(15) . . . . ?
N5 Nd1 N4 O11 -162(15) . . . . ?
O6 Nd1 N4 O10 88.1(16) . . . . ?
O1 Nd1 N4 O10 -3.0(8) 2_646 . . . ?
O16 Nd1 N4 O10 -160.9(7) . . . . ?
O15 Nd1 N4 O10 78.9(7) . . . . ?
O12 Nd1 N4 O10 175.6(13) . . . . ?
O9 Nd1 N4 O10 -88.2(8) . . . . ?
O7 Nd1 N4 O10 -86.9(7) . . . . ?
O13 Nd1 N4 O10 127.4(8) . . . . ?
N3 Nd1 N4 O10 -87.6(7) . . . . ?
N5 Nd1 N4 O10 102.8(8) . . . . ?
O6 Nd1 N4 O12 -87.5(14) . . . . ?
O1 Nd1 N4 O12 -178.6(7) 2_646 . . . ?
O16 Nd1 N4 O12 23.5(8) . . . . ?
O10 Nd1 N4 O12 -175.6(13) . . . . ?
O15 Nd1 N4 O12 -96.7(8) . . . . ?
O9 Nd1 N4 O12 96.1(8) . . . . ?
O7 Nd1 N4 O12 97.5(8) . . . . ?
O13 Nd1 N4 O12 -48.2(8) . . . . ?
N3 Nd1 N4 O12 96.8(8) . . . . ?
N5 Nd1 N4 O12 -72.8(8) . . . . ?
O6 Nd1 N5 O14 29(23) . . . . ?
O1 Nd1 N5 O14 -53(23) 2_646 . . . ?
O16 Nd1 N5 O14 112(23) . . . . ?
O10 Nd1 N5 O14 -123(23) . . . . ?
O15 Nd1 N5 O14 -74(23) . . . . ?
O12 Nd1 N5 O14 -173(23) . . . . ?
O9 Nd1 N5 O14 -171(23) . . . . ?
O7 Nd1 N5 O14 51(24) . . . . ?
O13 Nd1 N5 O14 109(23) . . . . ?
N4 Nd1 N5 O14 -147(23) . . . . ?
N3 Nd1 N5 O14 116(23) . . . . ?
O6 Nd1 N5 O15 102.9(7) . . . . ?
O1 Nd1 N5 O15 21.3(8) 2_646 . . . ?
O16 Nd1 N5 O15 -174.0(7) . . . . ?
O10 Nd1 N5 O15 -49.4(7) . . . . ?
O12 Nd1 N5 O15 -98.8(7) . . . . ?
O9 Nd1 N5 O15 -97.4(10) . . . . ?
O7 Nd1 N5 O15 125.1(8) . . . . ?
O13 Nd1 N5 O15 -177.2(12) . . . . ?
N4 Nd1 N5 O15 -73.4(7) . . . . ?
N3 Nd1 N5 O15 -170.0(15) . . . . ?
O6 Nd1 N5 O13 -79.9(7) . . . . ?
O1 Nd1 N5 O13 -161.4(7) 2_646 . . . ?
O16 Nd1 N5 O13 3.2(8) . . . . ?
O10 Nd1 N5 O13 127.9(7) . . . . ?
O15 Nd1 N5 O13 177.2(12) . . . . ?
O12 Nd1 N5 O13 78.4(7) . . . . ?
O9 Nd1 N5 O13 79.9(11) . . . . ?
O7 Nd1 N5 O13 -57.7(11) . . . . ?
N4 Nd1 N5 O13 103.8(8) . . . . ?
N3 Nd1 N5 O13 7(2) . . . . ?
N1 C8 O1 Nd1 -81(4) . . . 2_656 ?
C9 C8 O1 Nd1 99(4) . . . 2_656 ?
C9 C14 O2 C15 -174.6(9) . . . . ?
C13 C14 O2 C15 6.3(15) . . . . ?
C16 C15 O2 C14 163.8(9) . . . . ?
C22 C17 O3 C16 177.5(10) . . . . ?
C18 C17 O3 C16 -3.5(16) . . . . ?
C15 C16 O3 C17 -176.5(9) . . . . ?
C27 C28 O4 C29 1.4(16) . . . . ?
C23 C28 O4 C29 179.6(9) . . . . ?
C30 C29 O4 C28 174.3(9) . . . . ?
C32 C31 O5 C30 3.7(15) . . . . ?
C36 C31 O5 C30 -177.1(9) . . . . ?
C29 C30 O5 C31 -177.1(9) . . . . ?
C36 C37 O6 Nd1 -147(8) . . . . ?
O1 Nd1 O6 C37 -47(9) 2_646 . . . ?
O16 Nd1 O6 C37 108(9) . . . . ?
O10 Nd1 O6 C37 -79(9) . . . . ?
O15 Nd1 O6 C37 -130(9) . . . . ?
O12 Nd1 O6 C37 159(9) . . . . ?
O9 Nd1 O6 C37 37(9) . . . . ?
O7 Nd1 O6 C37 36(9) . . . . ?
O13 Nd1 O6 C37 180(100) . . . . ?
N4 Nd1 O6 C37 -139(9) . . . . ?
N3 Nd1 O6 C37 36(9) . . . . ?
N5 Nd1 O6 C37 -154(9) . . . . ?
O8 N3 O7 Nd1 177.2(9) . . . . ?
O9 N3 O7 Nd1 0.1(10) . . . . ?
O6 Nd1 O7 N3 179.6(6) . . . . ?
O1 Nd1 O7 N3 -93.5(6) 2_646 . . . ?
O16 Nd1 O7 N3 90.3(6) . . . . ?
O10 Nd1 O7 N3 -29.1(7) . . . . ?
O15 Nd1 O7 N3 -144.3(8) . . . . ?
O12 Nd1 O7 N3 28.4(7) . . . . ?
O9 Nd1 O7 N3 0.0(6) . . . . ?
O13 Nd1 O7 N3 126.7(6) . . . . ?
N4 Nd1 O7 N3 -1.7(7) . . . . ?
N5 Nd1 O7 N3 157.0(8) . . . . ?
O8 N3 O9 Nd1 -177.3(9) . . . . ?
O7 N3 O9 Nd1 -0.1(10) . . . . ?
O6 Nd1 O9 N3 -0.4(7) . . . . ?
O1 Nd1 O9 N3 81.7(6) 2_646 . . . ?
O16 Nd1 O9 N3 -74.9(6) . . . . ?
O10 Nd1 O9 N3 152.2(7) . . . . ?
O15 Nd1 O9 N3 154.7(6) . . . . ?
O12 Nd1 O9 N3 -154.4(7) . . . . ?
O7 Nd1 O9 N3 0.0(6) . . . . ?
O13 Nd1 O9 N3 -113.7(7) . . . . ?
N4 Nd1 O9 N3 178.5(7) . . . . ?
N5 Nd1 O9 N3 -155.9(9) . . . . ?
O11 N4 O10 Nd1 -174.7(12) . . . . ?
O12 N4 O10 Nd1 4.2(12) . . . . ?
O6 Nd1 O10 N4 -149.0(7) . . . . ?
O1 Nd1 O10 N4 176.8(8) 2_646 . . . ?
O16 Nd1 O10 N4 22.9(9) . . . . ?
O15 Nd1 O10 N4 -96.0(8) . . . . ?
O12 Nd1 O10 N4 -2.5(7) . . . . ?
O9 Nd1 O10 N4 82.6(8) . . . . ?
O7 Nd1 O10 N4 105.8(8) . . . . ?
O13 Nd1 O10 N4 -56.2(8) . . . . ?
N3 Nd1 O10 N4 94.0(8) . . . . ?
N5 Nd1 O10 N4 -77.0(8) . . . . ?
O11 N4 O12 Nd1 174.7(12) . . . . ?
O10 N4 O12 Nd1 -4.2(12) . . . . ?
O6 Nd1 O12 N4 150.5(7) . . . . ?
O1 Nd1 O12 N4 1.6(9) 2_646 . . . ?
O16 Nd1 O12 N4 -156.3(8) . . . . ?
O10 Nd1 O12 N4 2.4(7) . . . . ?
O15 Nd1 O12 N4 79.6(8) . . . . ?
O9 Nd1 O12 N4 -75.2(8) . . . . ?
O7 Nd1 O12 N4 -97.5(8) . . . . ?
O13 Nd1 O12 N4 129.8(8) . . . . ?
N3 Nd1 O12 N4 -85.9(8) . . . . ?
N5 Nd1 O12 N4 104.1(8) . . . . ?
O14 N5 O13 Nd1 -176.5(11) . . . . ?
O15 N5 O13 Nd1 2.6(11) . . . . ?
O6 Nd1 O13 N5 94.6(7) . . . . ?
O1 Nd1 O13 N5 23.5(9) 2_646 . . . ?
O16 Nd1 O13 N5 -176.6(8) . . . . ?
O10 Nd1 O13 N5 -55.8(8) . . . . ?
O15 Nd1 O13 N5 -1.5(7) . . . . ?
O12 Nd1 O13 N5 -96.0(8) . . . . ?
O9 Nd1 O13 N5 -136.3(7) . . . . ?
O7 Nd1 O13 N5 147.1(7) . . . . ?
N4 Nd1 O13 N5 -76.1(8) . . . . ?
N3 Nd1 O13 N5 -177.8(7) . . . . ?
O14 N5 O15 Nd1 176.3(11) . . . . ?
O13 N5 O15 Nd1 -2.7(12) . . . . ?
O6 Nd1 O15 N5 -73.9(7) . . . . ?
O1 Nd1 O15 N5 -159.4(7) 2_646 . . . ?
O16 Nd1 O15 N5 7.0(8) . . . . ?
O10 Nd1 O15 N5 128.7(8) . . . . ?
O12 Nd1 O15 N5 77.6(7) . . . . ?
O9 Nd1 O15 N5 126.4(8) . . . . ?
O7 Nd1 O15 N5 -108.7(9) . . . . ?
O13 Nd1 O15 N5 1.6(7) . . . . ?
N4 Nd1 O15 N5 103.8(8) . . . . ?
N3 Nd1 O15 N5 172.8(10) . . . . ?
O6 Nd1 O16 C45 144.0(11) . . . . ?
O1 Nd1 O16 C45 -148.0(10) 2_646 . . . ?
O10 Nd1 O16 C45 -32.0(12) . . . . ?
O15 Nd1 O16 C45 62.5(12) . . . . ?
O12 Nd1 O16 C45 -12.1(11) . . . . ?
O9 Nd1 O16 C45 -88.5(11) . . . . ?
O7 Nd1 O16 C45 -139.8(11) . . . . ?
O13 Nd1 O16 C45 66.9(11) . . . . ?
N4 Nd1 O16 C45 -22.5(11) . . . . ?
N3 Nd1 O16 C45 -113.8(11) . . . . ?
N5 Nd1 O16 C45 65.5(11) . . . . ?
C44 C39 C40 C41 0.0 . . . . ?
C39 C40 C41 C42 0.0 . . . . ?
C40 C41 C42 C43 0.0 . . . . ?
C41 C42 C43 C44 0.0 . . . . ?
C42 C43 C44 C39 0.0 . . . . ?
C42 C43 C44 C38A 172.8(17) . . . . ?
C42 C43 C44 C38 175.2(14) . . . . ?
C40 C39 C44 C43 0.0 . . . . ?
C40 C39 C44 C38A -167(3) . . . . ?
C40 C39 C44 C38 -176.1(11) . . . . ?
N2A C38A C44 C43 -100(4) . . . . ?
N2A C38A C44 C39 69(7) . . . . ?
N2A C38A C44 C38 83(3) . . . . ?
N2 C38 C44 C43 -72(3) . . . . ?
N2 C38 C44 C39 104(2) . . . . ?
N2 C38 C44 C38A -68(2) . . . . ?
